data_2227266
loop_
_publ_author_name
'Sirat, Hasnah Mohd'
'Feng, Yau Sui'
'Awang, Khalijah'
'Ng, Seik Weng'

_publ_section_title
;
 [1<i>R</i>-(1\a,2\a,4\a,5\b,6\a,7\a)]-4-Benzoyloxymethyl-5,6-dihydroxy-3,8-dioxatricyclo[5.1.0.0^2,4^]octan-5-yl
 acetate (3-deacetylcrotepoxide) from <i>Kaempferia rotunda</i> Val.
;
_journal_coeditor_code BT5386
_journal_issue 11
_journal_name_full 'Acta Crystallographica Section E'
_journal_page_first o2945
_journal_paper_doi 10.1107/S1600536810042686
_journal_volume 66
_journal_year 2010
_chemical_formula_iupac 'C16 H16 O7'
_chemical_formula_moiety 'C16 H16 O7'
_chemical_formula_sum 'C16 H16 O7'
_chemical_formula_weight 320.29
_chemical_name_systematic
;
[1<i>R</i>-(1\a,2\a,4\a,5\b,6\a,7\a)]-4-Benzoyloxymethyl-5,6-dihydroxy-
3,8-dioxatricyclo[5.1.0.0^2,4^]octan-5-yl acetate
;
_space_group_IT_number 19
_symmetry_cell_setting orthorhombic
_symmetry_space_group_name_Hall 'P 2ac 2ab'
_symmetry_space_group_name_H-M 'P 21 21 21'
_atom_sites_solution_hydrogens geom
_atom_sites_solution_primary direct
_atom_sites_solution_secondary difmap
_audit_creation_method SHELXL-97
_cell_angle_alpha 90.00
_cell_angle_beta 90.00
_cell_angle_gamma 90.00
_cell_formula_units_Z 4
_cell_length_a 5.7451(7)
_cell_length_b 7.1746(9)
_cell_length_c 35.708(5)
_cell_measurement_reflns_used 1788
_cell_measurement_temperature 100(2)
_cell_measurement_theta_max 20.0
_cell_measurement_theta_min 3.1
_cell_volume 1471.8(3)
_computing_cell_refinement 'SAINT (Bruker, 2009)'
_computing_data_collection 'APEX2 (Bruker, 2009)'
_computing_data_reduction 'SAINT (Bruker, 2009)'
_computing_molecular_graphics 'X-SEED (Barbour, 2001)'
_computing_publication_material 'publCIF (Westrip, 2010)'
_computing_structure_refinement 'SHELXL97 (Sheldrick, 2008)'
_computing_structure_solution 'SHELXS97 (Sheldrick, 2008)'
_diffrn_ambient_temperature 100(2)
_diffrn_measured_fraction_theta_full 1.000
_diffrn_measured_fraction_theta_max 1.000
_diffrn_measurement_device_type 'Bruker SMART APEX'
_diffrn_measurement_method '\w scans'
_diffrn_radiation_monochromator graphite
_diffrn_radiation_source 'fine-focus sealed tube'
_diffrn_radiation_type MoK\a
_diffrn_radiation_wavelength 0.71073
_diffrn_reflns_av_R_equivalents 0.0726
_diffrn_reflns_av_sigmaI/netI 0.0427
_diffrn_reflns_limit_h_max 7
_diffrn_reflns_limit_h_min -7
_diffrn_reflns_limit_k_max 9
_diffrn_reflns_limit_k_min -9
_diffrn_reflns_limit_l_max 46
_diffrn_reflns_limit_l_min -46
_diffrn_reflns_number 14228
_diffrn_reflns_theta_full 27.50
_diffrn_reflns_theta_max 27.50
_diffrn_reflns_theta_min 1.14
_diffrn_standards_decay_% 0
_diffrn_standards_interval_count 0
_diffrn_standards_interval_time 0
_diffrn_standards_number 0
_exptl_absorpt_coefficient_mu 0.115
_exptl_absorpt_correction_type none
_exptl_crystal_colour Colorless
_exptl_crystal_density_diffrn 1.445
_exptl_crystal_density_method 'not measured'
_exptl_crystal_description Prism
_exptl_crystal_F_000 672
_exptl_crystal_size_max 0.35
_exptl_crystal_size_mid 0.05
_exptl_crystal_size_min 0.05
_refine_diff_density_max 0.371
_refine_diff_density_min -0.330
_refine_ls_extinction_method none
_refine_ls_goodness_of_fit_ref 1.120
_refine_ls_hydrogen_treatment mixed
_refine_ls_matrix_type full
_refine_ls_number_parameters 213
_refine_ls_number_reflns 2011
_refine_ls_number_restraints 1
_refine_ls_restrained_S_all 1.120
_refine_ls_R_factor_all 0.0502
_refine_ls_R_factor_gt 0.0381
_refine_ls_shift/su_max 0.001
_refine_ls_shift/su_mean 0.001
_refine_ls_structure_factor_coef Fsqd
_refine_ls_weighting_details 'calc w=1/[\s^2^(Fo^2^)+(0.0674P)^2^] where P=(Fo^2^+2Fc^2^)/3'
_refine_ls_weighting_scheme calc
_refine_ls_wR_factor_gt 0.0967
_refine_ls_wR_factor_ref 0.1174
_reflns_number_gt 1730
_reflns_number_total 2011
_reflns_threshold_expression I>2\s(I)
_cod_data_source_file bt5386.cif
_cod_data_source_block I
_cod_original_cell_volume 1471.9(3)
_cod_database_code 2227266
_cod_database_fobs_code 2227266

loop_
_symmetry_equiv_pos_as_xyz
'x, y, z'
'-x+1/2, -y, z+1/2'
'-x, y+1/2, -z+1/2'
'x+1/2, -y+1/2, -z'

loop_
_atom_site_type_symbol
_atom_site_label
_atom_site_fract_x
_atom_site_fract_y
_atom_site_fract_z
_atom_site_U_iso_or_equiv
_atom_site_adp_type
_atom_site_calc_flag
_atom_site_refinement_flags
_atom_site_occupancy
_atom_site_disorder_assembly
_atom_site_disorder_group
O O1 0.4671(3) 0.4022(3) 0.89359(5) 0.0161(4) Uani d . 1 . .
O O2 0.1026(4) 0.3085(3) 0.88101(5) 0.0237(5) Uani d . 1 . .
O O3 0.5062(3) 0.3882(3) 0.78913(5) 0.0166(4) Uani d . 1 . .
O O4 0.1819(4) 0.5944(3) 0.74537(5) 0.0204(5) Uani d . 1 . .
O O5 0.4387(4) 0.9627(3) 0.80058(6) 0.0220(5) Uani d D 1 . .
H H5 0.541(5) 0.999(5) 0.7854(8) 0.032(10) Uiso d D 1 . .
O O6 0.6886(3) 0.7118(3) 0.84539(5) 0.0164(4) Uani d . 1 . .
O O7 0.5199(4) 0.8762(3) 0.89191(6) 0.0251(5) Uani d . 1 . .
C C1 0.1872(5) 0.4312(4) 0.94156(7) 0.0152(6) Uani d . 1 . .
C C2 0.3442(5) 0.5291(4) 0.96376(8) 0.0177(6) Uani d . 1 . .
H H2 0.4890 0.5684 0.9536 0.021 Uiso calc R 1 . .
C C3 0.2893(6) 0.5693(4) 1.00069(8) 0.0208(6) Uani d . 1 . .
H H3 0.3963 0.6364 1.0158 0.025 Uiso calc R 1 . .
C C4 0.0783(6) 0.5115(4) 1.01552(8) 0.0207(6) Uani d . 1 . .
H H4 0.0423 0.5364 1.0410 0.025 Uiso calc R 1 . .
C C5 -0.0805(5) 0.4172(4) 0.99317(8) 0.0203(6) Uani d . 1 . .
H H5A -0.2256 0.3789 1.0034 0.024 Uiso calc R 1 . .
C C6 -0.0289(5) 0.3787(4) 0.95618(8) 0.0183(6) Uani d . 1 . .
H H6 -0.1395 0.3169 0.9408 0.022 Uiso calc R 1 . .
C C7 0.2420(5) 0.3749(4) 0.90243(7) 0.0163(6) Uani d . 1 . .
C C8 0.5387(5) 0.3349(4) 0.85715(7) 0.0162(6) Uani d . 1 . .
H H8A 0.4820 0.2058 0.8537 0.019 Uiso calc R 1 . .
H H8B 0.7108 0.3329 0.8558 0.019 Uiso calc R 1 . .
C C9 0.4444(5) 0.4570(4) 0.82602(7) 0.0143(6) Uani d . 1 . .
C C10 0.2631(5) 0.3857(4) 0.80053(7) 0.0167(6) Uani d . 1 . .
H H10 0.1942 0.2615 0.8067 0.020 Uiso calc R 1 . .
C C11 0.1072(5) 0.5236(4) 0.78182(7) 0.0177(6) Uani d . 1 . .
H H11 -0.0640 0.5067 0.7856 0.021 Uiso calc R 1 . .
C C12 0.1917(5) 0.7166(4) 0.77788(7) 0.0173(6) Uani d . 1 . .
H H12 0.0699 0.8160 0.7790 0.021 Uiso calc R 1 . .
C C13 0.4278(6) 0.7684(4) 0.79357(7) 0.0170(6) Uani d . 1 . .
H H13 0.5530 0.7316 0.7756 0.020 Uiso calc R 1 . .
C C14 0.4611(5) 0.6656(4) 0.83081(7) 0.0141(6) Uani d . 1 . .
H H14 0.3394 0.7078 0.8490 0.017 Uiso calc R 1 . .
C C15 0.6928(6) 0.8232(4) 0.87612(7) 0.0183(6) Uani d . 1 . .
C C16 0.9378(6) 0.8664(5) 0.88744(9) 0.0274(7) Uani d . 1 . .
H H16A 0.9366 0.9530 0.9087 0.041 Uiso calc R 1 . .
H H16B 1.0202 0.9235 0.8663 0.041 Uiso calc R 1 . .
H H16C 1.0169 0.7510 0.8947 0.041 Uiso calc R 1 . .

loop_
_atom_site_aniso_label
_atom_site_aniso_U_11
_atom_site_aniso_U_22
_atom_site_aniso_U_33
_atom_site_aniso_U_12
_atom_site_aniso_U_13
_atom_site_aniso_U_23
O1 0.0167(10) 0.0203(11) 0.0112(9) -0.0012(9) 0.0016(8) 0.0001(8)
O2 0.0184(11) 0.0360(13) 0.0167(10) -0.0048(10) -0.0022(9) -0.0016(9)
O3 0.0193(10) 0.0184(10) 0.0120(9) 0.0009(9) 0.0021(7) -0.0031(8)
O4 0.0252(11) 0.0239(11) 0.0122(9) -0.0022(10) -0.0031(8) 0.0016(8)
O5 0.0331(13) 0.0125(10) 0.0202(10) -0.0010(10) 0.0035(10) 0.0003(8)
O6 0.0171(10) 0.0177(10) 0.0146(9) -0.0014(9) 0.0000(8) -0.0013(8)
O7 0.0250(12) 0.0321(13) 0.0182(10) 0.0011(11) 0.0004(9) -0.0079(9)
C1 0.0159(13) 0.0173(14) 0.0124(12) 0.0034(12) 0.0009(11) 0.0031(10)
C2 0.0170(14) 0.0161(14) 0.0201(13) -0.0001(12) 0.0029(11) 0.0032(11)
C3 0.0270(16) 0.0167(14) 0.0189(14) 0.0011(13) -0.0008(12) -0.0014(11)
C4 0.0282(17) 0.0182(15) 0.0158(13) 0.0065(13) 0.0048(13) 0.0011(11)
C5 0.0178(15) 0.0201(16) 0.0229(15) 0.0016(12) 0.0029(12) 0.0044(11)
C6 0.0152(14) 0.0208(14) 0.0190(14) 0.0000(13) -0.0029(11) 0.0042(12)
C7 0.0168(14) 0.0166(14) 0.0155(13) -0.0006(12) -0.0017(11) 0.0038(11)
C8 0.0170(14) 0.0183(14) 0.0132(12) 0.0021(12) 0.0000(11) 0.0006(10)
C9 0.0160(13) 0.0176(14) 0.0094(12) 0.0012(12) 0.0015(10) -0.0011(10)
C10 0.0178(14) 0.0186(14) 0.0137(12) -0.0004(12) 0.0004(11) -0.0015(11)
C11 0.0171(14) 0.0237(15) 0.0122(12) -0.0013(12) -0.0012(11) 0.0001(11)
C12 0.0207(14) 0.0203(14) 0.0110(12) 0.0057(13) -0.0010(11) 0.0009(11)
C13 0.0232(15) 0.0144(14) 0.0133(12) -0.0008(12) -0.0003(12) -0.0007(10)
C14 0.0131(13) 0.0173(14) 0.0120(12) 0.0001(11) 0.0017(10) -0.0005(10)
C15 0.0236(15) 0.0173(15) 0.0141(13) 0.0008(13) -0.0023(12) -0.0007(11)
C16 0.0241(16) 0.0281(17) 0.0300(16) -0.0003(15) -0.0067(14) -0.0071(14)

loop_
_atom_type_symbol
_atom_type_description
_atom_type_scat_dispersion_real
_atom_type_scat_dispersion_imag
_atom_type_scat_source
C C 0.0033 0.0000 'International Tables Vol C Tables 4.2.6.8 and 6.1.1.4'
H H 0.0000 0.0000 'International Tables Vol C Tables 4.2.6.8 and 6.1.1.4'
O O 0.0106 0.0000 'International Tables Vol C Tables 4.2.6.8 and 6.1.1.4'

loop_
_geom_angle_atom_site_label_1
_geom_angle_atom_site_label_2
_geom_angle_atom_site_label_3
_geom_angle_site_symmetry_1
_geom_angle_site_symmetry_3
_geom_angle
_geom_angle_publ_flag
C7 O1 C8 . . 115.8(2) ?
C9 O3 C10 . . 61.00(17) ?
C12 O4 C11 . . 60.70(18) ?
C13 O5 H5 . . 103(3) ?
C15 O6 C14 . . 116.2(2) ?
C2 C1 C6 . . 119.9(3) ?
C2 C1 C7 . . 122.3(3) ?
C6 C1 C7 . . 117.7(3) ?
C3 C2 C1 . . 120.0(3) ?
C3 C2 H2 . . 120.0 ?
C1 C2 H2 . . 120.0 ?
C2 C3 C4 . . 120.0(3) ?
C2 C3 H3 . . 120.0 ?
C4 C3 H3 . . 120.0 ?
C3 C4 C5 . . 120.1(3) ?
C3 C4 H4 . . 120.0 ?
C5 C4 H4 . . 120.0 ?
C6 C5 C4 . . 120.4(3) ?
C6 C5 H5A . . 119.8 ?
C4 C5 H5A . . 119.8 ?
C5 C6 C1 . . 119.6(3) ?
C5 C6 H6 . . 120.2 ?
C1 C6 H6 . . 120.2 ?
O2 C7 O1 . . 123.2(3) ?
O2 C7 C1 . . 124.2(3) ?
O1 C7 C1 . . 112.6(2) ?
O1 C8 C9 . . 111.4(2) ?
O1 C8 H8A . . 109.3 ?
C9 C8 H8A . . 109.3 ?
O1 C8 H8B . . 109.3 ?
C9 C8 H8B . . 109.3 ?
H8A C8 H8B . . 108.0 ?
O3 C9 C10 . . 59.64(16) ?
O3 C9 C14 . . 115.2(2) ?
C10 C9 C14 . . 117.3(3) ?
O3 C9 C8 . . 112.4(2) ?
C10 C9 C8 . . 120.3(3) ?
C14 C9 C8 . . 117.9(2) ?
O3 C10 C9 . . 59.37(17) ?
O3 C10 C11 . . 116.3(2) ?
C9 C10 C11 . . 118.1(3) ?
O3 C10 H10 . . 116.9 ?
C9 C10 H10 . . 116.9 ?
C11 C10 H10 . . 116.9 ?
O4 C11 C12 . . 59.43(17) ?
O4 C11 C10 . . 116.9(2) ?
C12 C11 C10 . . 117.9(3) ?
O4 C11 H11 . . 116.7 ?
C12 C11 H11 . . 116.7 ?
C10 C11 H11 . . 116.7 ?
O4 C12 C11 . . 59.86(18) ?
O4 C12 C13 . . 118.5(2) ?
C11 C12 C13 . . 119.3(2) ?
O4 C12 H12 . . 115.9 ?
C11 C12 H12 . . 115.9 ?
C13 C12 H12 . . 115.9 ?
O5 C13 C12 . . 110.3(3) ?
O5 C13 C14 . . 108.3(2) ?
C12 C13 C14 . . 108.3(2) ?
O5 C13 H13 . . 110.0 ?
C12 C13 H13 . . 110.0 ?
C14 C13 H13 . . 110.0 ?
O6 C14 C9 . . 109.0(2) ?
O6 C14 C13 . . 108.4(2) ?
C9 C14 C13 . . 111.8(2) ?
O6 C14 H14 . . 109.2 ?
C9 C14 H14 . . 109.2 ?
C13 C14 H14 . . 109.2 ?
O7 C15 O6 . . 123.3(3) ?
O7 C15 C16 . . 125.7(3) ?
O6 C15 C16 . . 110.9(3) ?
C15 C16 H16A . . 109.5 ?
C15 C16 H16B . . 109.5 ?
H16A C16 H16B . . 109.5 ?
C15 C16 H16C . . 109.5 ?
H16A C16 H16C . . 109.5 ?
H16B C16 H16C . . 109.5 ?

loop_
_geom_bond_atom_site_label_1
_geom_bond_atom_site_label_2
_geom_bond_site_symmetry_2
_geom_bond_distance
_geom_bond_publ_flag
O1 C7 . 1.345(3) ?
O1 C8 . 1.448(3) ?
O2 C7 . 1.206(3) ?
O3 C9 . 1.451(3) ?
O3 C10 . 1.455(3) ?
O4 C12 . 1.455(3) ?
O4 C11 . 1.462(3) ?
O5 C13 . 1.418(3) ?
O5 H5 . 0.84(3) ?
O6 C15 . 1.358(3) ?
O6 C14 . 1.445(3) ?
O7 C15 . 1.204(4) ?
C1 C2 . 1.391(4) ?
C1 C6 . 1.398(4) ?
C1 C7 . 1.488(4) ?
C2 C3 . 1.386(4) ?
C2 H2 . 0.9500 ?
C3 C4 . 1.387(4) ?
C3 H3 . 0.9500 ?
C4 C5 . 1.388(4) ?
C4 H4 . 0.9500 ?
C5 C6 . 1.382(4) ?
C5 H5A . 0.9500 ?
C6 H6 . 0.9500 ?
C8 C9 . 1.515(4) ?
C8 H8A . 0.9900 ?
C8 H8B . 0.9900 ?
C9 C10 . 1.475(4) ?
C9 C14 . 1.509(4) ?
C10 C11 . 1.492(4) ?
C10 H10 . 1.0000 ?
C11 C12 . 1.474(4) ?
C11 H11 . 1.0000 ?
C12 C13 . 1.514(4) ?
C12 H12 . 1.0000 ?
C13 C14 . 1.532(4) ?
C13 H13 . 1.0000 ?
C14 H14 . 1.0000 ?
C15 C16 . 1.497(4) ?
C16 H16A . 0.9800 ?
C16 H16B . 0.9800 ?
C16 H16C . 0.9800 ?

loop_
_geom_hbond_atom_site_label_D
_geom_hbond_atom_site_label_H
_geom_hbond_atom_site_label_A
_geom_hbond_site_symmetry_A
_geom_hbond_distance_DH
_geom_hbond_distance_HA
_geom_hbond_distance_DA
_geom_hbond_angle_DHA
_geom_hbond_publ_flag
O5 H5 O4 3_656 0.84(3) 2.05(3) 2.887(3) 172(4) yes

loop_
_geom_torsion_atom_site_label_1
_geom_torsion_atom_site_label_2
_geom_torsion_atom_site_label_3
_geom_torsion_atom_site_label_4
_geom_torsion_site_symmetry_1
_geom_torsion_site_symmetry_2
_geom_torsion_site_symmetry_3
_geom_torsion_site_symmetry_4
_geom_torsion
_geom_torsion_publ_flag
C6 C1 C2 C3 . . . . 2.1(4) ?
C7 C1 C2 C3 . . . . -176.5(3) ?
C1 C2 C3 C4 . . . . 0.2(4) ?
C2 C3 C4 C5 . . . . -1.5(4) ?
C3 C4 C5 C6 . . . . 0.6(4) ?
C4 C5 C6 C1 . . . . 1.6(4) ?
C2 C1 C6 C5 . . . . -2.9(4) ?
C7 C1 C6 C5 . . . . 175.7(3) ?
C8 O1 C7 O2 . . . . -4.1(4) ?
C8 O1 C7 C1 . . . . 174.5(2) ?
C2 C1 C7 O2 . . . . -171.5(3) ?
C6 C1 C7 O2 . . . . 9.9(4) ?
C2 C1 C7 O1 . . . . 9.9(4) ?
C6 C1 C7 O1 . . . . -168.7(2) ?
C7 O1 C8 C9 . . . . 72.9(3) ?
C10 O3 C9 C14 . . . . -108.2(3) ?
C10 O3 C9 C8 . . . . 113.0(3) ?
O1 C8 C9 O3 . . . . -177.7(2) ?
O1 C8 C9 C10 . . . . -110.8(3) ?
O1 C8 C9 C14 . . . . 44.7(4) ?
C9 O3 C10 C11 . . . . 108.5(3) ?
C14 C9 C10 O3 . . . . 104.6(3) ?
C8 C9 C10 O3 . . . . -99.8(3) ?
O3 C9 C10 C11 . . . . -105.5(3) ?
C14 C9 C10 C11 . . . . -0.9(4) ?
C8 C9 C10 C11 . . . . 154.7(3) ?
C12 O4 C11 C10 . . . . -108.0(3) ?
O3 C10 C11 O4 . . . . 23.0(4) ?
C9 C10 C11 O4 . . . . 90.6(3) ?
O3 C10 C11 C12 . . . . -44.9(3) ?
C9 C10 C11 C12 . . . . 22.7(4) ?
C11 O4 C12 C13 . . . . 109.2(3) ?
C10 C11 C12 O4 . . . . 106.4(3) ?
O4 C11 C12 C13 . . . . -107.9(3) ?
C10 C11 C12 C13 . . . . -1.5(4) ?
O4 C12 C13 O5 . . . . 133.7(2) ?
C11 C12 C13 O5 . . . . -156.8(2) ?
O4 C12 C13 C14 . . . . -107.9(3) ?
C11 C12 C13 C14 . . . . -38.4(3) ?
C15 O6 C14 C9 . . . . -128.9(2) ?
C15 O6 C14 C13 . . . . 109.2(2) ?
O3 C9 C14 O6 . . . . -93.0(3) ?
C10 C9 C14 O6 . . . . -160.3(2) ?
C8 C9 C14 O6 . . . . 43.4(3) ?
O3 C9 C14 C13 . . . . 26.7(4) ?
C10 C9 C14 C13 . . . . -40.6(4) ?
C8 C9 C14 C13 . . . . 163.2(2) ?
O5 C13 C14 O6 . . . . -61.7(3) ?
C12 C13 C14 O6 . . . . 178.7(2) ?
O5 C13 C14 C9 . . . . 178.2(3) ?
C12 C13 C14 C9 . . . . 58.6(3) ?
C14 O6 C15 O7 . . . . 3.2(4) ?
C14 O6 C15 C16 . . . . -177.8(2) ?

loop_
_cod_related_entry_id
_cod_related_entry_database
_cod_related_entry_code
1 ChemSpider 9209725
